data_2239238
loop_
_publ_author_name
'Bakare, Oladapo'
'Thompson, Candice'
'Brandy, Yakini'
'Butcher, Ray J.'

_publ_section_title
;
 2-Chloro-<i>N</i>-(2-chlorobenzoyl)-<i>N</i>-(2-ethyl-4-oxo-3,4-dihydroquinazolin-3-yl)benzamide
;
_journal_coeditor_code BT6969
_journal_issue 4
_journal_name_full 'Acta Crystallographica Section E'
_journal_page_first o503
_journal_page_last o504
_journal_paper_doi 10.1107/S1600536814006035
_journal_volume 70
_journal_year 2014
_chemical_formula_iupac 'C24 H17 Cl2 N3 O3'
_chemical_formula_moiety 'C24 H17 Cl2 N3 O3'
_chemical_formula_sum 'C24 H17 Cl2 N3 O3'
_chemical_formula_weight 466.31
_chemical_name_systematic
2-Chloro-<i>N</i>-(2-chlorobenzoyl)-<i>N</i>-(2-ethyl-4-oxo-3,4-dihydroquinazolin-3-yl)benzamide
_space_group_IT_number 61
_symmetry_cell_setting orthorhombic
_symmetry_space_group_name_Hall '-P 2ac 2ab'
_symmetry_space_group_name_H-M 'P b c a'
_atom_sites_solution_hydrogens geom
_atom_sites_solution_primary direct
_atom_sites_solution_secondary difmap
_audit_creation_method SHELXL-97
_cell_angle_alpha 90.00
_cell_angle_beta 90.00
_cell_angle_gamma 90.00
_cell_formula_units_Z 8
_cell_length_a 17.2597(6)
_cell_length_b 13.5463(4)
_cell_length_c 18.9683(7)
_cell_measurement_reflns_used 4113
_cell_measurement_temperature 200(2)
_cell_measurement_theta_max 32.5072
_cell_measurement_theta_min 4.5568
_cell_volume 4434.9(3)
_computing_cell_refinement
;
CrysAlis RED (Agilent, 2012)
;
_computing_data_collection
;
CrysAlis CCD (Agilent, 2012)
;
_computing_data_reduction
;
CrysAlis RED (Agilent, 2012)
;
_computing_molecular_graphics 'SHELXTL (Sheldrick, 2008)'
_computing_publication_material 'SHELXTL (Sheldrick, 2008)'
_computing_structure_refinement 'SHELXL97 (Sheldrick, 2008)'
_computing_structure_solution 'SHELXS97 (Sheldrick, 2008)'
_diffrn_ambient_temperature 200(2)
_diffrn_detector_area_resol_mean 10.5081
_diffrn_measured_fraction_theta_full 0.991
_diffrn_measured_fraction_theta_max 0.925
_diffrn_measurement_device_type 'Oxford Diffraction Gemini'
_diffrn_measurement_method '\f and \w scans'
_diffrn_radiation_monochromator graphite
_diffrn_radiation_source 'fine-focus sealed tube'
_diffrn_radiation_type MoK\a
_diffrn_radiation_wavelength 0.71073
_diffrn_reflns_av_R_equivalents 0.1228
_diffrn_reflns_av_sigmaI/netI 0.2600
_diffrn_reflns_limit_h_max 25
_diffrn_reflns_limit_h_min -26
_diffrn_reflns_limit_k_max 20
_diffrn_reflns_limit_k_min -19
_diffrn_reflns_limit_l_max 28
_diffrn_reflns_limit_l_min -25
_diffrn_reflns_number 32371
_diffrn_reflns_theta_full 25.00
_diffrn_reflns_theta_max 32.56
_diffrn_reflns_theta_min 4.57
_diffrn_standards_decay_% 0
_diffrn_standards_interval_count 50
_diffrn_standards_number 2
_exptl_absorpt_coefficient_mu 0.325
_exptl_absorpt_correction_T_max 1.00000
_exptl_absorpt_correction_T_min 0.93482
_exptl_absorpt_correction_type multi-scan
_exptl_absorpt_process_details
;
(CrysAlis RED; Agilent, 2012)
;
_exptl_crystal_colour colourless
_exptl_crystal_density_diffrn 1.397
_exptl_crystal_density_method 'not measured'
_exptl_crystal_description needle
_exptl_crystal_F_000 1920
_exptl_crystal_size_max 0.52
_exptl_crystal_size_mid 0.18
_exptl_crystal_size_min 0.15
_refine_diff_density_max 0.208
_refine_diff_density_min -0.244
_refine_ls_extinction_method none
_refine_ls_goodness_of_fit_ref 0.771
_refine_ls_hydrogen_treatment constr
_refine_ls_matrix_type full
_refine_ls_number_parameters 290
_refine_ls_number_reflns 7466
_refine_ls_number_restraints 0
_refine_ls_restrained_S_all 0.771
_refine_ls_R_factor_all 0.2096
_refine_ls_R_factor_gt 0.0438
_refine_ls_shift/su_max 0.001
_refine_ls_shift/su_mean 0.000
_refine_ls_structure_factor_coef Fsqd
_refine_ls_weighting_details 'calc w=1/[\s^2^(Fo^2^)+(0.0239P)^2^] where P=(Fo^2^+2Fc^2^)/3'
_refine_ls_weighting_scheme calc
_refine_ls_wR_factor_gt 0.0580
_refine_ls_wR_factor_ref 0.0788
_reflns_number_gt 2351
_reflns_number_total 7466
_reflns_threshold_expression I>2\s(I)
_cod_data_source_file bt6969sup1.cif
_cod_data_source_block I
_cod_database_code 2239238
_cod_database_fobs_code 2239238

loop_
_symmetry_equiv_pos_as_xyz
'x, y, z'
'-x+1/2, -y, z+1/2'
'-x, y+1/2, -z+1/2'
'x+1/2, -y+1/2, -z'
'-x, -y, -z'
'x-1/2, y, -z-1/2'
'x, -y-1/2, z-1/2'
'-x-1/2, y-1/2, z'

loop_
_atom_site_type_symbol
_atom_site_label
_atom_site_fract_x
_atom_site_fract_y
_atom_site_fract_z
_atom_site_U_iso_or_equiv
_atom_site_adp_type
_atom_site_calc_flag
_atom_site_refinement_flags
_atom_site_occupancy
_atom_site_symmetry_multiplicity
Cl Cl1A 0.17309(3) 0.55900(4) 0.16919(3) 0.04342(14) Uani d . 1 1
Cl Cl1B 0.46697(3) 0.43992(4) 0.37319(3) 0.05512(17) Uani d . 1 1
O O 0.18853(8) 0.70694(9) 0.40899(7) 0.0423(4) Uani d . 1 1
O O1A 0.12604(7) 0.51488(9) 0.32178(7) 0.0417(4) Uani d . 1 1
O O1B 0.33657(7) 0.55297(10) 0.46096(7) 0.0433(3) Uani d . 1 1
N N 0.23311(8) 0.52344(9) 0.39013(7) 0.0249(4) Uani d . 1 1
N N1 0.18318(8) 0.54745(10) 0.44570(7) 0.0265(3) Uani d . 1 1
N N2 0.10350(9) 0.49031(11) 0.53679(8) 0.0328(4) Uani d . 1 1
C C1 0.15976(11) 0.64646(14) 0.44890(10) 0.0297(5) Uani d . 1 1
C C2 0.10246(10) 0.66490(14) 0.50310(10) 0.0315(5) Uani d . 1 1
C C3 0.07421(12) 0.76030(15) 0.51353(11) 0.0447(6) Uani d . 1 1
H H3A 0.0929 0.8133 0.4854 0.054 Uiso calc R 1 1
C C4 0.01927(13) 0.77749(17) 0.56451(12) 0.0550(7) Uani d . 1 1
H H4A 0.0000 0.8424 0.5719 0.066 Uiso calc R 1 1
C C5 -0.00805(12) 0.69966(18) 0.60521(12) 0.0516(6) Uani d . 1 1
H H5A -0.0460 0.7118 0.6404 0.062 Uiso calc R 1 1
C C6 0.01906(11) 0.60552(16) 0.59530(10) 0.0415(5) Uani d . 1 1
H H6A -0.0004 0.5531 0.6234 0.050 Uiso calc R 1 1
C C7 0.07533(10) 0.58646(14) 0.54378(10) 0.0311(5) Uani d . 1 1
C C8 0.15506(10) 0.47290(12) 0.48974(10) 0.0283(5) Uani d . 1 1
C C9 0.18893(12) 0.37229(12) 0.47998(10) 0.0376(5) Uani d . 1 1
H H9A 0.2461 0.3775 0.4800 0.045 Uiso calc R 1 1
H H9B 0.1729 0.3463 0.4334 0.045 Uiso calc R 1 1
C C10 0.16416(13) 0.29949(14) 0.53710(10) 0.0543(6) Uani d . 1 1
H H10A 0.1871 0.2347 0.5275 0.081 Uiso calc R 1 1
H H10B 0.1076 0.2938 0.5374 0.081 Uiso calc R 1 1
H H10C 0.1819 0.3232 0.5831 0.081 Uiso calc R 1 1
C C1A 0.19483(11) 0.49986(12) 0.32637(10) 0.0269(4) Uani d . 1 1
C C2A 0.24009(10) 0.44610(13) 0.27213(9) 0.0248(4) Uani d . 1 1
C C3A 0.22865(10) 0.46128(13) 0.20026(10) 0.0295(4) Uani d . 1 1
C C4A 0.26354(11) 0.40133(13) 0.15073(10) 0.0359(5) Uani d . 1 1
H H4AA 0.2551 0.4123 0.1019 0.043 Uiso calc R 1 1
C C5A 0.31076(12) 0.32527(13) 0.17292(11) 0.0401(5) Uani d . 1 1
H H5AA 0.3342 0.2831 0.1391 0.048 Uiso calc R 1 1
C C6A 0.32422(11) 0.30990(13) 0.24376(11) 0.0372(5) Uani d . 1 1
H H6AA 0.3577 0.2583 0.2586 0.045 Uiso calc R 1 1
C C7A 0.28880(10) 0.36974(13) 0.29274(10) 0.0304(5) Uani d . 1 1
H H7AA 0.2978 0.3586 0.3415 0.037 Uiso calc R 1 1
C C1B 0.31255(10) 0.54950(13) 0.40145(10) 0.0292(4) Uani d . 1 1
C C2B 0.35792(10) 0.57646(12) 0.33781(9) 0.0258(4) Uani d . 1 1
C C3B 0.42944(10) 0.53492(13) 0.32191(10) 0.0334(5) Uani d . 1 1
C C4B 0.47126(11) 0.56635(16) 0.26462(11) 0.0447(5) Uani d . 1 1
H H4BA 0.5197 0.5365 0.2539 0.054 Uiso calc R 1 1
C C5B 0.44293(12) 0.64119(16) 0.22275(11) 0.0481(6) Uani d . 1 1
H H5BA 0.4719 0.6628 0.1830 0.058 Uiso calc R 1 1
C C6B 0.37257(12) 0.68506(14) 0.23818(11) 0.0412(5) Uani d . 1 1
H H6BA 0.3535 0.7375 0.2098 0.049 Uiso calc R 1 1
C C7B 0.33058(11) 0.65183(12) 0.29506(10) 0.0329(5) Uani d . 1 1
H H7BA 0.2818 0.6811 0.3053 0.040 Uiso calc R 1 1

loop_
_atom_site_aniso_label
_atom_site_aniso_U_11
_atom_site_aniso_U_22
_atom_site_aniso_U_33
_atom_site_aniso_U_12
_atom_site_aniso_U_13
_atom_site_aniso_U_23
Cl1A 0.0517(3) 0.0467(3) 0.0319(3) 0.0063(3) -0.0019(3) 0.0055(2)
Cl1B 0.0382(3) 0.0594(4) 0.0677(4) 0.0131(3) 0.0015(3) 0.0122(3)
O 0.0556(9) 0.0345(8) 0.0369(9) 0.0039(7) 0.0148(8) 0.0053(6)
O1A 0.0225(7) 0.0719(10) 0.0307(9) 0.0020(7) -0.0006(7) -0.0031(7)
O1B 0.0359(8) 0.0682(9) 0.0259(8) -0.0045(7) -0.0048(7) -0.0015(7)
N 0.0235(8) 0.0331(9) 0.0181(9) 0.0008(7) 0.0038(8) -0.0038(6)
N1 0.0281(8) 0.0300(9) 0.0212(9) 0.0017(8) 0.0064(8) -0.0011(7)
N2 0.0319(9) 0.0397(11) 0.0267(10) -0.0036(8) 0.0064(9) -0.0023(7)
C1 0.0317(11) 0.0318(12) 0.0256(12) 0.0047(10) 0.0003(10) -0.0012(9)
C2 0.0313(11) 0.0389(12) 0.0245(12) 0.0057(10) 0.0014(10) -0.0037(9)
C3 0.0487(13) 0.0504(15) 0.0348(14) 0.0140(12) 0.0050(12) 0.0018(10)
C4 0.0586(16) 0.0568(16) 0.0495(17) 0.0246(13) 0.0052(14) -0.0088(12)
C5 0.0374(13) 0.0756(18) 0.0417(15) 0.0153(13) 0.0119(12) -0.0125(13)
C6 0.0328(12) 0.0632(15) 0.0286(13) -0.0028(11) 0.0113(11) -0.0032(10)
C7 0.0254(10) 0.0432(13) 0.0247(12) -0.0008(10) -0.0017(10) -0.0032(9)
C8 0.0280(11) 0.0349(12) 0.0221(11) -0.0034(9) -0.0043(10) -0.0001(8)
C9 0.0480(13) 0.0309(12) 0.0339(13) 0.0026(10) 0.0028(11) -0.0007(9)
C10 0.0830(17) 0.0398(13) 0.0401(14) 0.0017(13) 0.0111(14) 0.0063(10)
C1A 0.0277(10) 0.0312(10) 0.0219(11) -0.0047(9) -0.0003(10) 0.0020(8)
C2A 0.0234(9) 0.0266(10) 0.0244(11) -0.0064(9) 0.0018(9) -0.0043(8)
C3A 0.0286(10) 0.0283(11) 0.0315(12) -0.0050(9) 0.0016(10) -0.0017(8)
C4A 0.0502(13) 0.0324(12) 0.0252(12) -0.0064(11) 0.0074(11) -0.0006(9)
C5A 0.0513(13) 0.0322(12) 0.0368(14) -0.0057(11) 0.0184(12) -0.0101(9)
C6A 0.0400(12) 0.0281(11) 0.0434(14) 0.0032(10) 0.0061(12) -0.0030(10)
C7A 0.0319(11) 0.0320(12) 0.0273(12) -0.0056(10) 0.0032(10) -0.0012(9)
C1B 0.0260(10) 0.0317(11) 0.0298(12) 0.0034(9) -0.0023(10) -0.0033(9)
C2B 0.0219(9) 0.0336(11) 0.0219(11) -0.0045(9) 0.0013(9) -0.0040(8)
C3B 0.0257(10) 0.0394(12) 0.0351(13) -0.0002(9) -0.0009(10) -0.0004(9)
C4B 0.0265(11) 0.0655(15) 0.0421(14) 0.0007(12) 0.0049(11) -0.0075(12)
C5B 0.0379(13) 0.0743(17) 0.0321(14) -0.0111(13) 0.0111(12) 0.0042(12)
C6B 0.0411(12) 0.0477(13) 0.0346(14) -0.0070(11) 0.0010(12) 0.0054(10)
C7B 0.0282(10) 0.0385(12) 0.0321(12) -0.0023(10) -0.0009(10) -0.0059(9)

loop_
_atom_type_symbol
_atom_type_description
_atom_type_scat_dispersion_real
_atom_type_scat_dispersion_imag
_atom_type_scat_source
C C 0.0033 0.0016 'International Tables Vol C Tables 4.2.6.8 and 6.1.1.4'
H H 0.0000 0.0000 'International Tables Vol C Tables 4.2.6.8 and 6.1.1.4'
N N 0.0061 0.0033 'International Tables Vol C Tables 4.2.6.8 and 6.1.1.4'
O O 0.0106 0.0060 'International Tables Vol C Tables 4.2.6.8 and 6.1.1.4'
Cl Cl 0.1484 0.1585 'International Tables Vol C Tables 4.2.6.8 and 6.1.1.4'

loop_
_geom_angle_atom_site_label_1
_geom_angle_atom_site_label_2
_geom_angle_atom_site_label_3
_geom_angle
N1 N C1A 114.12(13)
N1 N C1B 114.78(13)
C1A N C1B 129.13(15)
C8 N1 N 119.73(14)
C8 N1 C1 124.42(15)
N N1 C1 115.61(13)
C8 N2 C7 118.64(16)
O C1 N1 119.86(17)
O C1 C2 127.02(17)
N1 C1 C2 113.11(16)
C7 C2 C3 120.68(18)
C7 C2 C1 119.39(17)
C3 C2 C1 119.93(18)
C4 C3 C2 119.8(2)
C4 C3 H3A 120.1
C2 C3 H3A 120.1
C3 C4 C5 119.8(2)
C3 C4 H4A 120.1
C5 C4 H4A 120.1
C6 C5 C4 120.9(2)
C6 C5 H5A 119.5
C4 C5 H5A 119.5
C5 C6 C7 120.2(2)
C5 C6 H6A 119.9
C7 C6 H6A 119.9
C2 C7 N2 122.77(17)
C2 C7 C6 118.56(18)
N2 C7 C6 118.64(18)
N2 C8 N1 121.61(16)
N2 C8 C9 121.70(17)
N1 C8 C9 116.69(16)
C8 C9 C10 113.07(16)
C8 C9 H9A 109.0
C10 C9 H9A 109.0
C8 C9 H9B 109.0
C10 C9 H9B 109.0
H9A C9 H9B 107.8
C9 C10 H10A 109.5
C9 C10 H10B 109.5
H10A C10 H10B 109.5
C9 C10 H10C 109.5
H10A C10 H10C 109.5
H10B C10 H10C 109.5
O1A C1A N 118.87(17)
O1A C1A C2A 123.41(18)
N C1A C2A 117.25(15)
C7A C2A C3A 118.12(16)
C7A C2A C1A 119.29(16)
C3A C2A C1A 122.13(17)
C4A C3A C2A 121.17(17)
C4A C3A Cl1A 117.27(15)
C2A C3A Cl1A 121.51(14)
C5A C4A C3A 119.31(18)
C5A C4A H4AA 120.3
C3A C4A H4AA 120.3
C6A C5A C4A 120.63(18)
C6A C5A H5AA 119.7
C4A C5A H5AA 119.7
C7A C6A C5A 119.60(18)
C7A C6A H6AA 120.2
C5A C6A H6AA 120.2
C6A C7A C2A 121.16(18)
C6A C7A H7AA 119.4
C2A C7A H7AA 119.4
O1B C1B N 118.70(17)
O1B C1B C2B 124.85(16)
N C1B C2B 116.34(16)
C7B C2B C3B 118.26(17)
C7B C2B C1B 118.50(16)
C3B C2B C1B 123.05(17)
C4B C3B C2B 120.90(18)
C4B C3B Cl1B 118.48(15)
C2B C3B Cl1B 120.61(15)
C3B C4B C5B 119.87(19)
C3B C4B H4BA 120.1
C5B C4B H4BA 120.1
C4B C5B C6B 120.4(2)
C4B C5B H5BA 119.8
C6B C5B H5BA 119.8
C7B C6B C5B 119.20(19)
C7B C6B H6BA 120.4
C5B C6B H6BA 120.4
C6B C7B C2B 121.35(18)
C6B C7B H7BA 119.3
C2B C7B H7BA 119.3

loop_
_geom_bond_atom_site_label_1
_geom_bond_atom_site_label_2
_geom_bond_distance
Cl1A C3A 1.7376(18)
Cl1B C3B 1.7385(19)
O C1 1.2211(19)
O1A C1A 1.208(2)
O1B C1B 1.2034(19)
N N1 1.3999(17)
N C1A 1.415(2)
N C1B 1.432(2)
N1 C8 1.398(2)
N1 C1 1.402(2)
N2 C8 1.282(2)
N2 C7 1.397(2)
C1 C2 1.448(2)
C2 C7 1.394(2)
C2 C3 1.395(2)
C3 C4 1.374(3)
C3 H3A 0.9500
C4 C5 1.389(3)
C4 H4A 0.9500
C5 C6 1.371(3)
C5 H5A 0.9500
C6 C7 1.402(2)
C6 H6A 0.9500
C8 C9 1.494(2)
C9 C10 1.526(2)
C9 H9A 0.9900
C9 H9B 0.9900
C10 H10A 0.9800
C10 H10B 0.9800
C10 H10C 0.9800
C1A C2A 1.483(2)
C2A C7A 1.389(2)
C2A C3A 1.393(2)
C3A C4A 1.380(2)
C4A C5A 1.379(2)
C4A H4AA 0.9500
C5A C6A 1.379(3)
C5A H5AA 0.9500
C6A C7A 1.376(2)
C6A H6AA 0.9500
C7A H7AA 0.9500
C1B C2B 1.485(2)
C2B C7B 1.387(2)
C2B C3B 1.390(2)
C3B C4B 1.372(2)
C4B C5B 1.378(3)
C4B H4BA 0.9500
C5B C6B 1.383(3)
C5B H5BA 0.9500
C6B C7B 1.376(2)
C6B H6BA 0.9500
C7B H7BA 0.9500

loop_
_geom_hbond_atom_site_label_D
_geom_hbond_atom_site_label_H
_geom_hbond_atom_site_label_A
_geom_hbond_site_symmetry_A
_geom_hbond_distance_DH
_geom_hbond_distance_HA
_geom_hbond_distance_DA
_geom_hbond_angle_DHA
C7A H7AA O 8_655 0.95 2.43 3.143(2) 131.5
C4B H4BA O1A 6_656 0.95 2.35 3.211(2) 150.7
C6 H6A O1A 5_566 0.95 2.58 3.377(2) 142.3

loop_
_geom_torsion_atom_site_label_1
_geom_torsion_atom_site_label_2
_geom_torsion_atom_site_label_3
_geom_torsion_atom_site_label_4
_geom_torsion
C1A N N1 C8 88.76(18)
C1B N N1 C8 -105.67(17)
C1A N N1 C1 -85.93(17)
C1B N N1 C1 79.63(18)
C8 N1 C1 O 178.75(16)
N N1 C1 O -6.8(2)
C8 N1 C1 C2 -0.1(2)
N N1 C1 C2 174.35(14)
O C1 C2 C7 179.50(19)
N1 C1 C2 C7 -1.8(2)
O C1 C2 C3 0.3(3)
N1 C1 C2 C3 179.05(17)
C7 C2 C3 C4 0.2(3)
C1 C2 C3 C4 179.35(18)
C2 C3 C4 C5 -0.2(3)
C3 C4 C5 C6 0.0(3)
C4 C5 C6 C7 0.2(3)
C3 C2 C7 N2 -177.99(17)
C1 C2 C7 N2 2.9(3)
C3 C2 C7 C6 0.0(3)
C1 C2 C7 C6 -179.09(16)
C8 N2 C7 C2 -1.9(3)
C8 N2 C7 C6 -179.90(16)
C5 C6 C7 C2 -0.3(3)
C5 C6 C7 N2 177.84(18)
C7 N2 C8 N1 -0.1(2)
C7 N2 C8 C9 178.94(16)
N N1 C8 N2 -173.11(15)
C1 N1 C8 N2 1.1(3)
N N1 C8 C9 7.8(2)
C1 N1 C8 C9 -178.03(16)
N2 C8 C9 C10 -7.8(3)
N1 C8 C9 C10 171.29(16)
N1 N C1A O1A 9.9(2)
C1B N C1A O1A -153.11(17)
N1 N C1A C2A -162.47(14)
C1B N C1A C2A 34.5(2)
O1A C1A C2A C7A -130.35(19)
N C1A C2A C7A 41.7(2)
O1A C1A C2A C3A 41.7(3)
N C1A C2A C3A -146.27(16)
C7A C2A C3A C4A 1.1(2)
C1A C2A C3A C4A -171.08(16)
C7A C2A C3A Cl1A -176.41(12)
C1A C2A C3A Cl1A 11.4(2)
C2A C3A C4A C5A -0.2(3)
Cl1A C3A C4A C5A 177.38(14)
C3A C4A C5A C6A -1.1(3)
C4A C5A C6A C7A 1.4(3)
C5A C6A C7A C2A -0.5(3)
C3A C2A C7A C6A -0.7(2)
C1A C2A C7A C6A 171.68(16)
N1 N C1B O1B 27.8(2)
C1A N C1B O1B -169.29(16)
N1 N C1B C2B -148.52(14)
C1A N C1B C2B 14.4(2)
O1B C1B C2B C7B -120.3(2)
N C1B C2B C7B 55.7(2)
O1B C1B C2B C3B 54.6(3)
N C1B C2B C3B -129.34(18)
C7B C2B C3B C4B -1.2(3)
C1B C2B C3B C4B -176.20(17)
C7B C2B C3B Cl1B -179.81(13)
C1B C2B C3B Cl1B 5.2(2)
C2B C3B C4B C5B 1.1(3)
Cl1B C3B C4B C5B 179.71(15)
C3B C4B C5B C6B 0.1(3)
C4B C5B C6B C7B -1.2(3)
C5B C6B C7B C2B 1.0(3)
C3B C2B C7B C6B 0.1(3)
C1B C2B C7B C6B 175.35(16)
